data_7212344
loop_
_publ_author_name
'Holczbauer, Tam\'as'
'F\'abi\'an, L\'aszl\'o'
'Csom\'os, P\'eter'
'Fodor, Lajos'
'K\'alm\'an, Alajos'

_publ_section_title
;
 Annular desmotropy of three pairs of seven-membered heterocycles
 confirmed by X-ray crystallography
;
_journal_issue 6
_journal_name_full CrystEngComm
_journal_page_first 1712
_journal_paper_doi 10.1039/b925635k
_journal_volume 12
_journal_year 2010
_chemical_formula_moiety 'C18 H17 N O2 S'
_chemical_formula_sum 'C18 H17 N O2 S'
_chemical_formula_weight 311.39
_chemical_name_common 3-Ethoxycarbonyl-2-phenyl-1,5-dihydro-4,1-benzothiazepine
_chemical_name_systematic
;
3-Ethoxycarbonyl-2-phenyl-1,5-dihydro-4,1-benzothiazepine
;
_space_group_IT_number 4
_symmetry_cell_setting monoclinic
_symmetry_space_group_name_Hall 'P 2yb'
_symmetry_space_group_name_H-M 'P 1 21 1'
_atom_sites_solution_hydrogens geom
_atom_sites_solution_primary direct
_atom_sites_solution_secondary difmap
_audit_creation_method SHELXL-97
_cell_angle_alpha 90.00
_cell_angle_beta 97.611(15)
_cell_angle_gamma 90.00
_cell_formula_units_Z 2
_cell_length_a 5.905(2)
_cell_length_b 7.947(4)
_cell_length_c 16.797(9)
_cell_measurement_reflns_used 10889
_cell_measurement_temperature 295(2)
_cell_measurement_theta_max 27.51
_cell_measurement_theta_min 3.48
_cell_volume 781.3(6)
_computing_structure_refinement 'SHELXL-97 (Sheldrick, 1997)'
_computing_structure_solution 'SHELXS-97 (Sheldrick, 1990)'
_diffrn_ambient_temperature 295(2)
_diffrn_measured_fraction_theta_full 0.990
_diffrn_measured_fraction_theta_max 0.990
_diffrn_radiation_monochromator graphite
_diffrn_radiation_source 'fine-focus sealed tube'
_diffrn_radiation_type MoK\a
_diffrn_radiation_wavelength 0.71070
_diffrn_reflns_av_R_equivalents 0.0573
_diffrn_reflns_av_sigmaI/netI 0.0480
_diffrn_reflns_limit_h_max 7
_diffrn_reflns_limit_h_min -7
_diffrn_reflns_limit_k_max 9
_diffrn_reflns_limit_k_min -9
_diffrn_reflns_limit_l_max 20
_diffrn_reflns_limit_l_min -20
_diffrn_reflns_number 12443
_diffrn_reflns_theta_full 26.36
_diffrn_reflns_theta_max 26.36
_diffrn_reflns_theta_min 3.48
_exptl_absorpt_coefficient_mu 0.214
_exptl_absorpt_correction_T_max 0.9790
_exptl_absorpt_correction_T_min 0.9485
_exptl_absorpt_correction_type numerical
_exptl_crystal_colour colorless
_exptl_crystal_density_diffrn 1.324
_exptl_crystal_density_method 'not measured'
_exptl_crystal_description block
_exptl_crystal_F_000 328
_exptl_crystal_size_max 0.25
_exptl_crystal_size_mid 0.20
_exptl_crystal_size_min 0.10
_refine_diff_density_max 0.197
_refine_diff_density_min -0.158
_refine_diff_density_rms 0.039
_refine_ls_abs_structure_details 'Flack H D (1983), Acta Cryst. A39, 876-881'
_refine_ls_abs_structure_Flack 0.10(9)
_refine_ls_extinction_method none
_refine_ls_goodness_of_fit_ref 1.076
_refine_ls_hydrogen_treatment constr
_refine_ls_matrix_type full
_refine_ls_number_parameters 200
_refine_ls_number_reflns 3040
_refine_ls_number_restraints 1
_refine_ls_restrained_S_all 1.076
_refine_ls_R_factor_all 0.0622
_refine_ls_R_factor_gt 0.0454
_refine_ls_shift/su_max 0.000
_refine_ls_shift/su_mean 0.000
_refine_ls_structure_factor_coef Fsqd
_refine_ls_weighting_details 'calc w=1/[\s^2^(Fo^2^)+(0.0224P)^2^+0.2426P] where P=(Fo^2^+2Fc^2^)/3'
_refine_ls_weighting_scheme calc
_refine_ls_wR_factor_gt 0.0818
_refine_ls_wR_factor_ref 0.0874
_reflns_number_gt 2443
_reflns_number_total 3040
_reflns_threshold_expression >2sigma(I)
_cod_data_source_file b925635k.txt
_cod_data_source_block cs164a
_cod_original_sg_symbol_H-M 'P 21'
_cod_database_code 7212344

loop_
_symmetry_equiv_pos_as_xyz
'x, y, z'
'-x, y+1/2, -z'

loop_
_atom_site_label
_atom_site_type_symbol
_atom_site_fract_x
_atom_site_fract_y
_atom_site_fract_z
_atom_site_U_iso_or_equiv
_atom_site_adp_type
_atom_site_occupancy
_atom_site_symmetry_multiplicity
_atom_site_calc_flag
_atom_site_refinement_flags
C5 C 0.4261(5) 0.0697(4) 0.37562(16) 0.0466(7) Uani 1 1 d .
H5A H 0.3716 0.1750 0.3509 0.056 Uiso 1 1 calc R
H5B H 0.2967 0.0128 0.3936 0.056 Uiso 1 1 calc R
S4 S 0.53941(13) -0.06081(10) 0.30067(4) 0.0495(2) Uani 1 1 d .
C3 C 0.6677(4) 0.0960(4) 0.24682(15) 0.0374(6) Uani 1 1 d .
C2 C 0.7991(4) 0.2231(4) 0.28212(14) 0.0364(6) Uani 1 1 d .
N1 N 0.8553(4) 0.2572(3) 0.36331(12) 0.0403(6) Uani 1 1 d .
H1 H 0.9549 0.3561 0.3721 0.048 Uiso 1 1 d R
C9A C 0.8004(4) 0.1931(3) 0.43695(14) 0.0365(6) Uani 1 1 d .
C9 C 0.9547(5) 0.2316(4) 0.50444(16) 0.0434(7) Uani 1 1 d .
H9 H 1.0884 0.2890 0.4981 0.052 Uiso 1 1 calc R
C8 C 0.9140(5) 0.1869(4) 0.58002(17) 0.0493(8) Uani 1 1 d .
H8 H 1.0181 0.2158 0.6244 0.059 Uiso 1 1 calc R
C7 C 0.7170(5) 0.0984(4) 0.59036(16) 0.0494(7) Uani 1 1 d .
H7 H 0.6891 0.0655 0.6413 0.059 Uiso 1 1 calc R
C6 C 0.5636(5) 0.0604(4) 0.52341(16) 0.0456(7) Uani 1 1 d .
H6 H 0.4315 0.0013 0.5303 0.055 Uiso 1 1 calc R
C5A C 0.5985(4) 0.1066(3) 0.44658(15) 0.0370(6) Uani 1 1 d .
C10 C 0.6217(5) 0.0869(4) 0.15776(16) 0.0412(6) Uani 1 1 d .
O1 O 0.5228(4) -0.0582(3) 0.13400(10) 0.0617(6) Uani 1 1 d .
O2 O 0.6621(4) 0.1945(3) 0.11168(12) 0.0664(7) Uani 1 1 d .
C11 C 0.4574(6) -0.0785(6) 0.04782(16) 0.0676(10) Uani 1 1 d .
H11A H 0.4610 -0.1968 0.0339 0.081 Uiso 1 1 calc R
H11B H 0.5656 -0.0196 0.0191 0.081 Uiso 1 1 calc R
C12 C 0.2252(8) -0.0109(6) 0.0235(2) 0.0988(16) Uani 1 1 d .
H12A H 0.1194 -0.0658 0.0537 0.148 Uiso 1 1 calc R
H12B H 0.1810 -0.0309 -0.0328 0.148 Uiso 1 1 calc R
H12C H 0.2246 0.1079 0.0338 0.148 Uiso 1 1 calc R
C13 C 0.9144(5) 0.3525(4) 0.23629(16) 0.0351(7) Uani 1 1 d .
C14 C 1.1102(5) 0.3104(4) 0.20259(16) 0.0432(7) Uani 1 1 d .
H14 H 1.1583 0.1989 0.2025 0.052 Uiso 1 1 calc R
C15 C 1.2326(5) 0.4337(6) 0.16945(16) 0.0547(7) Uani 1 1 d .
H15 H 1.3629 0.4050 0.1469 0.066 Uiso 1 1 calc R
C16 C 1.1631(6) 0.6001(5) 0.16954(18) 0.0593(9) Uani 1 1 d .
H16 H 1.2481 0.6833 0.1482 0.071 Uiso 1 1 calc R
C17 C 0.9677(6) 0.6414(4) 0.20129(17) 0.0543(8) Uani 1 1 d .
H17 H 0.9187 0.7526 0.2004 0.065 Uiso 1 1 calc R
C18 C 0.8441(5) 0.5192(4) 0.23442(17) 0.0446(8) Uani 1 1 d .
H18 H 0.7121 0.5486 0.2558 0.054 Uiso 1 1 calc R

loop_
_atom_site_aniso_label
_atom_site_aniso_U_11
_atom_site_aniso_U_22
_atom_site_aniso_U_33
_atom_site_aniso_U_23
_atom_site_aniso_U_13
_atom_site_aniso_U_12
C5 0.0449(16) 0.053(2) 0.0420(16) 0.0072(14) 0.0070(12) -0.0043(15)
S4 0.0722(5) 0.0391(4) 0.0379(4) -0.0010(4) 0.0093(3) -0.0149(5)
C3 0.0446(15) 0.0347(17) 0.0320(13) 0.0006(12) 0.0025(11) -0.0015(14)
C2 0.0373(14) 0.0419(17) 0.0299(14) 0.0023(12) 0.0041(10) 0.0026(13)
N1 0.0452(13) 0.0448(16) 0.0300(12) 0.0003(10) 0.0025(9) -0.0128(11)
C9A 0.0441(16) 0.0372(16) 0.0283(14) 0.0009(12) 0.0056(11) 0.0047(13)
C9 0.0486(17) 0.043(2) 0.0371(15) 0.0005(13) 0.0003(12) -0.0009(14)
C8 0.0612(19) 0.0483(19) 0.0365(16) -0.0027(14) -0.0001(14) 0.0061(16)
C7 0.072(2) 0.0472(19) 0.0297(15) 0.0077(13) 0.0102(14) 0.0083(17)
C6 0.0511(17) 0.0432(19) 0.0445(17) 0.0041(14) 0.0133(13) 0.0016(14)
C5A 0.0418(15) 0.0323(16) 0.0376(15) 0.0031(12) 0.0084(11) 0.0041(13)
C10 0.0456(15) 0.0426(18) 0.0351(15) 0.0006(14) 0.0046(12) 0.0020(15)
O1 0.0990(16) 0.0483(12) 0.0352(10) -0.0047(12) -0.0001(10) -0.0246(15)
O2 0.0944(17) 0.0655(16) 0.0364(12) 0.0066(11) -0.0024(11) -0.0288(14)
C11 0.102(3) 0.063(2) 0.0353(16) -0.0135(18) 0.0030(16) -0.022(2)
C12 0.123(4) 0.106(4) 0.058(2) -0.004(2) -0.020(2) -0.006(3)
C13 0.0388(15) 0.0376(18) 0.0275(14) 0.0018(12) -0.0008(11) -0.0038(13)
C14 0.0446(17) 0.0469(19) 0.0374(16) 0.0052(14) 0.0032(13) 0.0065(14)
C15 0.0482(16) 0.069(2) 0.0485(16) 0.006(2) 0.0131(13) -0.005(2)
C16 0.070(2) 0.059(2) 0.050(2) 0.0124(17) 0.0103(16) -0.019(2)
C17 0.071(2) 0.0420(19) 0.0490(19) 0.0068(14) 0.0031(16) -0.0064(17)
C18 0.0499(18) 0.0453(18) 0.0380(17) 0.0024(14) 0.0034(13) 0.0002(16)

loop_
_atom_type_symbol
_atom_type_description
_atom_type_scat_dispersion_real
_atom_type_scat_dispersion_imag
_atom_type_scat_source
C C 0.0033 0.0016 'International Tables Vol C Tables 4.2.6.8 and 6.1.1.4'
H H 0.0000 0.0000 'International Tables Vol C Tables 4.2.6.8 and 6.1.1.4'
N N 0.0061 0.0033 'International Tables Vol C Tables 4.2.6.8 and 6.1.1.4'
O O 0.0106 0.0060 'International Tables Vol C Tables 4.2.6.8 and 6.1.1.4'
S S 0.1246 0.1234 'International Tables Vol C Tables 4.2.6.8 and 6.1.1.4'

loop_
_geom_angle_atom_site_label_1
_geom_angle_atom_site_label_2
_geom_angle_atom_site_label_3
_geom_angle
C5A C5 S4 112.91(19)
C5A C5 H5A 109.0
S4 C5 H5A 109.0
C5A C5 H5B 109.0
S4 C5 H5B 109.0
H5A C5 H5B 107.8
C3 S4 C5 99.99(14)
C2 C3 C10 119.5(2)
C2 C3 S4 123.9(2)
C10 C3 S4 116.5(2)
C3 C2 N1 128.4(2)
C3 C2 C13 123.8(2)
N1 C2 C13 107.7(2)
C2 N1 C9A 137.5(2)
C2 N1 H1 111.4
C9A N1 H1 111.0
C9 C9A C5A 119.2(2)
C9 C9A N1 115.6(2)
C5A C9A N1 125.0(2)
C8 C9 C9A 121.5(3)
C8 C9 H9 119.3
C9A C9 H9 119.3
C9 C8 C7 120.0(3)
C9 C8 H8 120.0
C7 C8 H8 120.0
C6 C7 C8 118.6(3)
C6 C7 H7 120.7
C8 C7 H7 120.7
C7 C6 C5A 122.6(3)
C7 C6 H6 118.7
C5A C6 H6 118.7
C6 C5A C9A 118.1(2)
C6 C5A C5 121.6(2)
C9A C5A C5 120.3(2)
O2 C10 O1 122.8(2)
O2 C10 C3 126.1(3)
O1 C10 C3 111.0(2)
C10 O1 C11 116.2(3)
O1 C11 C12 110.4(3)
O1 C11 H11A 109.6
C12 C11 H11A 109.6
O1 C11 H11B 109.6
C12 C11 H11B 109.6
H11A C11 H11B 108.1
C11 C12 H12A 109.5
C11 C12 H12B 109.5
H12A C12 H12B 109.5
C11 C12 H12C 109.5
H12A C12 H12C 109.5
H12B C12 H12C 109.5
C18 C13 C14 118.8(3)
C18 C13 C2 120.7(3)
C14 C13 C2 120.0(3)
C15 C14 C13 120.0(3)
C15 C14 H14 120.0
C13 C14 H14 120.0
C14 C15 C16 120.5(3)
C14 C15 H15 119.8
C16 C15 H15 119.8
C17 C16 C15 119.6(3)
C17 C16 H16 120.2
C15 C16 H16 120.2
C16 C17 C18 120.4(3)
C16 C17 H17 119.8
C18 C17 H17 119.8
C17 C18 C13 120.7(3)
C17 C18 H18 119.7
C13 C18 H18 119.7

loop_
_geom_bond_atom_site_label_1
_geom_bond_atom_site_label_2
_geom_bond_distance
C5 C5A 1.491(4)
C5 S4 1.825(3)
C5 H5A 0.9700
C5 H5B 0.9700
S4 C3 1.768(3)
C3 C2 1.361(4)
C3 C10 1.486(4)
C2 N1 1.387(3)
C2 C13 1.501(4)
N1 C9A 1.414(3)
N1 H1 0.9814
C9A C9 1.391(4)
C9A C5A 1.404(4)
C9 C8 1.370(4)
C9 H9 0.9300
C8 C7 1.389(4)
C8 H8 0.9300
C7 C6 1.381(4)
C7 H7 0.9300
C6 C5A 1.383(4)
C6 H6 0.9300
C10 O2 1.199(3)
C10 O1 1.330(4)
O1 C11 1.457(3)
C11 C12 1.479(5)
C11 H11A 0.9700
C11 H11B 0.9700
C12 H12A 0.9600
C12 H12B 0.9600
C12 H12C 0.9600
C13 C18 1.387(4)
C13 C14 1.394(4)
C14 C15 1.379(4)
C14 H14 0.9300
C15 C16 1.384(6)
C15 H15 0.9300
C16 C17 1.373(4)
C16 H16 0.9300
C17 C18 1.376(4)
C17 H17 0.9300
C18 H18 0.9300

loop_
_geom_torsion_atom_site_label_1
_geom_torsion_atom_site_label_2
_geom_torsion_atom_site_label_3
_geom_torsion_atom_site_label_4
_geom_torsion
C5A C5 S4 C3 -84.3(2)
C5 S4 C3 C2 44.8(3)
C5 S4 C3 C10 -133.8(2)
C10 C3 C2 N1 177.6(2)
S4 C3 C2 N1 -1.0(4)
C10 C3 C2 C13 -3.6(4)
S4 C3 C2 C13 177.8(2)
C3 C2 N1 C9A -4.4(5)
C13 C2 N1 C9A 176.6(3)
C2 N1 C9A C9 159.6(3)
C2 N1 C9A C5A -25.2(5)
C5A C9A C9 C8 0.0(4)
N1 C9A C9 C8 175.6(3)
C9A C9 C8 C7 1.2(4)
C9 C8 C7 C6 -1.3(5)
C8 C7 C6 C5A 0.1(5)
C7 C6 C5A C9A 1.1(4)
C7 C6 C5A C5 -177.6(3)
C9 C9A C5A C6 -1.2(4)
N1 C9A C5A C6 -176.2(3)
C9 C9A C5A C5 177.6(3)
N1 C9A C5A C5 2.5(4)
S4 C5 C5A C6 -120.8(3)
S4 C5 C5A C9A 60.5(3)
C2 C3 C10 O2 -11.2(4)
S4 C3 C10 O2 167.4(3)
C2 C3 C10 O1 170.0(3)
S4 C3 C10 O1 -11.3(3)
O2 C10 O1 C11 -2.1(4)
C3 C10 O1 C11 176.7(2)
C10 O1 C11 C12 -87.8(4)
C3 C2 C13 C18 111.6(3)
N1 C2 C13 C18 -69.4(3)
C3 C2 C13 C14 -75.6(3)
N1 C2 C13 C14 103.4(3)
C18 C13 C14 C15 1.1(4)
C2 C13 C14 C15 -171.7(2)
C13 C14 C15 C16 0.2(4)
C14 C15 C16 C17 -1.5(4)
C15 C16 C17 C18 1.4(4)
C16 C17 C18 C13 0.0(5)
C14 C13 C18 C17 -1.2(4)
C2 C13 C18 C17 171.6(2)
